data_7052972
loop_
_publ_author_name
'Braga, Dario'
'Chelazzi, Laura'
'Ciabatti, Iacopo'
'Grepioni, Fabrizia'

_publ_section_title
;
 From 3D channelled frameworks to 2D layered structures in molecular salts
 of l-serine and dl-serine with oxalic acid
;
_journal_issue 1
_journal_name_full 'New Journal of Chemistry'
_journal_page_first 97
_journal_paper_doi 10.1039/c2nj40379j
_journal_volume 37
_journal_year 2013
_chemical_absolute_configuration rm
_chemical_formula_sum 'C8 H20 N2 O12'
_chemical_formula_weight 336.26
_chemical_name_systematic
;
?
;
_space_group_IT_number 4
_symmetry_cell_setting monoclinic
_symmetry_space_group_name_Hall 'P 2yb'
_symmetry_space_group_name_H-M 'P 1 21 1'
_atom_sites_solution_hydrogens geom
_atom_sites_solution_primary direct
_atom_sites_solution_secondary difmap
_audit_creation_method SHELXL-97
_cell_angle_alpha 90.00
_cell_angle_beta 92.018(10)
_cell_angle_gamma 90.00
_cell_formula_units_Z 2
_cell_length_a 4.8832(6)
_cell_length_b 11.9276(14)
_cell_length_c 12.4798(15)
_cell_measurement_temperature 293(2)
_cell_volume 726.43(15)
_computing_structure_refinement 'SHELXL-97 (Sheldrick, 1997)'
_computing_structure_solution 'SHELXS-97 (Sheldrick, 1990)'
_diffrn_ambient_temperature 293(2)
_diffrn_measured_fraction_theta_full 0.999
_diffrn_measured_fraction_theta_max 0.898
_diffrn_radiation_monochromator graphite
_diffrn_radiation_source 'fine-focus sealed tube'
_diffrn_radiation_type MoK\a
_diffrn_radiation_wavelength 0.71073
_diffrn_reflns_av_R_equivalents 0.0732
_diffrn_reflns_av_sigmaI/netI 0.1938
_diffrn_reflns_limit_h_max 5
_diffrn_reflns_limit_h_min -6
_diffrn_reflns_limit_k_max 12
_diffrn_reflns_limit_k_min -15
_diffrn_reflns_limit_l_max 15
_diffrn_reflns_limit_l_min -14
_diffrn_reflns_number 5125
_diffrn_reflns_theta_full 25.00
_diffrn_reflns_theta_max 28.96
_diffrn_reflns_theta_min 3.27
_exptl_absorpt_coefficient_mu 0.147
_exptl_absorpt_correction_T_max 0.9855
_exptl_absorpt_correction_T_min 0.9855
_exptl_absorpt_correction_type multi-scan
_exptl_crystal_colour colourless
_exptl_crystal_density_diffrn 1.528
_exptl_crystal_density_method 'not measured'
_exptl_crystal_description cube
_exptl_crystal_F_000 356
_exptl_crystal_size_max 0.10
_exptl_crystal_size_mid 0.10
_exptl_crystal_size_min 0.10
_refine_diff_density_max 0.766
_refine_diff_density_min -0.335
_refine_diff_density_rms 0.080
_refine_ls_abs_structure_details 'Flack H D (1983), Acta Cryst. A39, 876-881'
_refine_ls_abs_structure_Flack 1(3)
_refine_ls_extinction_method none
_refine_ls_goodness_of_fit_ref 1.149
_refine_ls_hydrogen_treatment constr
_refine_ls_matrix_type full
_refine_ls_number_parameters 203
_refine_ls_number_reflns 2878
_refine_ls_number_restraints 1
_refine_ls_restrained_S_all 1.149
_refine_ls_R_factor_all 0.1904
_refine_ls_R_factor_gt 0.0963
_refine_ls_shift/su_max 0.012
_refine_ls_shift/su_mean 0.003
_refine_ls_structure_factor_coef Fsqd
_refine_ls_weighting_details 'calc w=1/[\s^2^(Fo^2^)+(0.0230P)^2^+0.0000P] where P=(Fo^2^+2Fc^2^)/3'
_refine_ls_weighting_scheme calc
_refine_ls_wR_factor_gt 0.1360
_refine_ls_wR_factor_ref 0.1693
_reflns_number_gt 1462
_reflns_number_total 2878
_reflns_threshold_expression >2sigma(I)
_cod_data_source_file c2nj40379j.txt
_cod_data_source_block L_FormI_2H2O
_cod_original_sg_symbol_H-M P21
_cod_database_code 7052972

loop_
_symmetry_equiv_pos_as_xyz
'x, y, z'
'-x, y+1/2, -z'

loop_
_atom_site_label
_atom_site_type_symbol
_atom_site_fract_x
_atom_site_fract_y
_atom_site_fract_z
_atom_site_U_iso_or_equiv
_atom_site_adp_type
_atom_site_occupancy
_atom_site_symmetry_multiplicity
_atom_site_calc_flag
_atom_site_refinement_flags
C1 C -0.3878(15) 0.1848(7) 0.7744(6) 0.0245(19) Uani 1 1 d .
C2 C -0.1659(15) 0.1733(6) 0.6922(6) 0.0210(17) Uani 1 1 d .
O1 O -0.3991(10) 0.1060(4) 0.8407(5) 0.0339(14) Uani 1 1 d .
O2 O -0.5324(10) 0.2686(4) 0.7721(4) 0.0329(15) Uani 1 1 d .
O3 O -0.1580(9) 0.2482(4) 0.6220(4) 0.0292(14) Uani 1 1 d .
O4 O -0.0086(10) 0.0918(4) 0.6992(4) 0.0320(14) Uani 1 1 d .
C3 C -0.6674(15) 0.4891(6) 0.6106(7) 0.034(2) Uani 1 1 d .
H3A H -0.7054 0.5681 0.5990 0.041 Uiso 1 1 calc R
H3B H -0.8138 0.4583 0.6521 0.041 Uiso 1 1 calc R
O7 O -0.4148(11) 0.4776(4) 0.6696(5) 0.0383(16) Uani 1 1 d .
H70 H -0.3894 0.4114 0.6846 0.057 Uiso 1 1 calc R
C4 C -0.6631(14) 0.4293(6) 0.5019(6) 0.0255(19) Uani 1 1 d .
H4 H -0.8270 0.4522 0.4600 0.031 Uiso 1 1 calc R
N2 N -0.6762(11) 0.3046(4) 0.5174(5) 0.0257(16) Uani 1 1 d .
H2A H -0.8213 0.2875 0.5553 0.039 Uiso 1 1 calc R
H2B H -0.5245 0.2813 0.5522 0.039 Uiso 1 1 calc R
H2C H -0.6905 0.2710 0.4537 0.039 Uiso 1 1 calc R
C5 C -0.4151(14) 0.4554(6) 0.4363(6) 0.0239(18) Uani 1 1 d .
O6 O -0.3715(10) 0.5628(4) 0.4296(5) 0.0357(16) Uani 1 1 d .
H6 H -0.2364 0.5741 0.3939 0.053 Uiso 1 1 calc R
O5 O -0.2788(11) 0.3823(4) 0.3974(5) 0.0400(16) Uani 1 1 d .
C8 C 0.0948(15) 0.0596(6) 1.0475(6) 0.033(2) Uani 1 1 d .
H8A H 0.1597 0.0547 1.1217 0.040 Uiso 1 1 calc R
H8B H 0.2033 0.1161 1.0126 0.040 Uiso 1 1 calc R
O10 O -0.1816(11) 0.0935(5) 1.0442(5) 0.0380(15) Uani 1 1 d .
H10 H -0.2438 0.0895 0.9825 0.057 Uiso 1 1 calc R
C7 C 0.1387(14) -0.0530(7) 0.9932(6) 0.0270(19) Uani 1 1 d .
H7 H 0.3164 -0.0833 1.0181 0.032 Uiso 1 1 calc R
N1 N 0.1374(11) -0.0423(5) 0.8732(5) 0.0336(17) Uani 1 1 d .
H1A H 0.2669 0.0058 0.8548 0.050 Uiso 1 1 calc R
H1B H -0.0254 -0.0173 0.8494 0.050 Uiso 1 1 calc R
H1C H 0.1699 -0.1090 0.8443 0.050 Uiso 1 1 calc R
C13 C -0.0869(16) -0.1350(7) 1.0245(7) 0.034(2) Uani 1 1 d .
O8 O -0.2668(10) -0.1668(5) 0.9610(5) 0.0391(16) Uani 1 1 d .
O20 O -0.0667(11) -0.1603(6) 1.1260(5) 0.0510(19) Uani 1 1 d .
H20 H -0.1919 -0.2027 1.1410 0.077 Uiso 1 1 calc R
O1W O -0.2502(9) 0.2417(4) 1.2061(4) 0.0339(15) Uani 1 1 d .
O2W O -0.2454(11) 0.6965(5) 0.6864(5) 0.054(3) Uani 1.000(13) 1 d .

loop_
_atom_site_aniso_label
_atom_site_aniso_U_11
_atom_site_aniso_U_22
_atom_site_aniso_U_33
_atom_site_aniso_U_23
_atom_site_aniso_U_13
_atom_site_aniso_U_12
C1 0.027(4) 0.015(4) 0.032(5) 0.002(4) 0.000(4) -0.008(4)
C2 0.022(4) 0.023(4) 0.018(4) -0.009(4) 0.004(3) 0.003(4)
O1 0.034(3) 0.031(3) 0.037(4) 0.004(3) 0.001(3) -0.005(3)
O2 0.035(3) 0.028(3) 0.036(4) -0.001(3) 0.013(3) 0.011(3)
O3 0.023(3) 0.030(3) 0.035(4) 0.008(3) 0.009(3) 0.002(3)
O4 0.031(3) 0.030(3) 0.034(4) 0.000(3) 0.006(3) 0.016(3)
C3 0.027(4) 0.022(5) 0.055(6) -0.001(4) 0.018(4) 0.009(4)
O7 0.051(3) 0.026(3) 0.038(4) 0.003(3) -0.013(3) -0.004(3)
C4 0.018(4) 0.026(5) 0.033(5) 0.006(4) 0.004(3) 0.001(4)
N2 0.021(3) 0.031(4) 0.026(4) 0.001(3) 0.007(3) -0.003(3)
C5 0.027(4) 0.010(4) 0.034(5) 0.001(4) -0.001(4) -0.003(4)
O6 0.029(3) 0.027(4) 0.052(4) 0.009(3) 0.011(3) -0.001(3)
O5 0.038(4) 0.030(4) 0.054(4) -0.007(3) 0.023(3) 0.000(3)
C8 0.029(5) 0.047(6) 0.023(5) -0.011(4) -0.001(4) -0.009(4)
O10 0.036(3) 0.046(4) 0.032(4) -0.011(3) 0.002(3) 0.008(3)
C7 0.020(4) 0.033(5) 0.028(4) 0.011(4) 0.008(3) 0.002(4)
N1 0.041(4) 0.035(4) 0.026(4) 0.013(4) 0.013(3) 0.000(4)
C13 0.025(5) 0.036(5) 0.039(6) 0.006(4) 0.005(4) 0.018(4)
O8 0.035(4) 0.035(4) 0.047(4) -0.001(3) 0.004(3) -0.009(3)
O20 0.033(3) 0.086(5) 0.034(4) 0.033(4) 0.004(3) -0.014(3)
O1W 0.036(3) 0.032(4) 0.035(4) 0.000(3) 0.005(3) 0.003(3)
O2W 0.055(5) 0.051(5) 0.055(5) 0.005(4) -0.004(4) 0.007(3)

loop_
_atom_type_symbol
_atom_type_description
_atom_type_scat_dispersion_real
_atom_type_scat_dispersion_imag
_atom_type_scat_source
C C 0.0033 0.0016 'International Tables Vol C Tables 4.2.6.8 and 6.1.1.4'
H H 0.0000 0.0000 'International Tables Vol C Tables 4.2.6.8 and 6.1.1.4'
O O 0.0106 0.0060 'International Tables Vol C Tables 4.2.6.8 and 6.1.1.4'
N N 0.0061 0.0033 'International Tables Vol C Tables 4.2.6.8 and 6.1.1.4'

loop_
_geom_angle_atom_site_label_1
_geom_angle_atom_site_label_2
_geom_angle_atom_site_label_3
_geom_angle
O2 C1 O1 126.1(7)
O2 C1 C2 118.8(7)
O1 C1 C2 115.1(7)
O4 C2 O3 125.0(7)
O4 C2 C1 118.5(7)
O3 C2 C1 116.5(6)
O7 C3 C4 112.0(6)
N2 C4 C3 110.2(6)
N2 C4 C5 108.1(6)
C3 C4 C5 114.7(6)
O5 C5 O6 126.2(7)
O5 C5 C4 122.0(7)
O6 C5 C4 111.8(7)
O10 C8 C7 113.0(6)
N1 C7 C13 109.3(6)
N1 C7 C8 111.8(6)
C13 C7 C8 109.6(6)
O8 C13 O20 125.9(8)
O8 C13 C7 122.6(8)
O20 C13 C7 111.4(7)

loop_
_geom_bond_atom_site_label_1
_geom_bond_atom_site_label_2
_geom_bond_distance
C1 O2 1.223(9)
C1 O1 1.255(8)
C1 C2 1.524(9)
C2 O4 1.240(8)
C2 O3 1.253(8)
C3 O7 1.421(8)
C3 C4 1.533(11)
C4 N2 1.502(8)
C4 C5 1.518(9)
C5 O5 1.209(8)
C5 O6 1.302(8)
C8 O10 1.409(8)
C8 C7 1.523(10)
C7 N1 1.503(9)
C7 C13 1.534(10)
C13 O8 1.222(9)
C13 O20 1.302(10)
